data_9007406
loop_
_publ_author_name
'Rinaldi, R.'
'Gatta, G. D.'
'Artioli, G.'
'Knight, K. S.'
'Geiger, C. A.'

_publ_section_title
;
 Crystal chemistry, cation ordering and thermoelastic
 behavior of CoMgSiO4 olivine at high temperature
 as studied by in situ neutron powder diffraction
 Sample: T = 20 C
;
_journal_name_full 'Physics and Chemistry of Minerals'
_journal_page_first 655
_journal_page_last 664
_journal_paper_doi 10.1007/s00269-005-0040-3
_journal_volume 32
_journal_year 2005
_chemical_formula_structural CoMgSiO4
_chemical_formula_sum 'Co Mg O4 Si'
_space_group_IT_number 62
_symmetry_space_group_name_Hall '-P 2c 2ab'
_symmetry_space_group_name_H-M 'P b n m'
_cell_angle_alpha 90
_cell_angle_beta 90
_cell_angle_gamma 90
_cell_length_a 4.77572
_cell_length_b 10.27159
_cell_length_c 6.00235
_cell_formula_units_Z 4
_cell_volume 294.441
_database_code_amcsd 0009012
_diffrn_ambient_temperature 293.15
_exptl_crystal_density_diffrn 3.955
_cod_original_formula_sum '(Co Mg) Si O4'
_cod_database_code 9007406
_amcsd_formula_title CoMgSiO4

loop_
_space_group_symop_operation_xyz
x,y,z
x,y,1/2-z
-x,-y,1/2+z
1/2+x,1/2-y,1/2+z
1/2-x,1/2+y,1/2-z
1/2-x,1/2+y,z
1/2+x,1/2-y,-z
-x,-y,-z

loop_
_atom_site_label
_atom_site_fract_x
_atom_site_fract_y
_atom_site_fract_z
_atom_site_occupancy
_atom_site_U_iso_or_equiv
Co1 0.00000 0.00000 0.00000 0.69800 0.00278
Mg1 0.00000 0.00000 0.00000 0.30200 0.00278
Co2 0.99120 0.27708 0.25000 0.30200 0.00507
Mg2 0.99120 0.27708 0.25000 0.69800 0.00507
Si 0.42513 0.09485 0.25000 1.00000 0.00385
O1 0.76762 0.09247 0.25000 1.00000 0.00556
O2 0.21814 0.44846 0.25000 1.00000 0.00542
O3 0.27961 0.16408 0.03348 1.00000 0.00595

loop_
_cod_related_entry_id
_cod_related_entry_database
_cod_related_entry_code
1 AMCSD 0009012
